data_1550401
loop_
_publ_author_name
'Chen, Huaiyu'
'Huang, Chao'
'Ding, Yazhou'
'Zhang, Qi-Long'
'Zhu, Bi-Xue'
'Ni, Xin-Long'

_publ_section_title
;
 Organic core--shell-shaped micro/nanoparticles from twisted macrocycles
 in Schiff base reaction
;
_journal_issue 2
_journal_name_full 'Chemical Science'
_journal_page_first 490
_journal_paper_doi 10.1039/C8SC03824D
_journal_volume 10
_journal_year 2019
_chemical_formula_sum 'C77 H66 Cl2 N10 O12'
_chemical_formula_weight 1394.30
_chemical_name_systematic
;
 ?
;
_space_group_IT_number 2
_symmetry_cell_setting triclinic
_symmetry_space_group_name_Hall '-P 1'
_symmetry_space_group_name_H-M 'P -1'
_atom_sites_solution_hydrogens geom
_atom_sites_solution_primary direct
_atom_sites_solution_secondary difmap
_audit_creation_method SHELXL-97
_audit_update_record
;
2018-07-18 deposited with the CCDC.
2018-10-15 downloaded from the CCDC.
;
_cell_angle_alpha 69.871(6)
_cell_angle_beta 75.157(6)
_cell_angle_gamma 81.221(7)
_cell_formula_units_Z 2
_cell_length_a 13.861(5)
_cell_length_b 15.962(6)
_cell_length_c 17.258(6)
_cell_measurement_temperature 293(2)
_cell_volume 3457(2)
_computing_structure_refinement 'SHELXL-97 (Sheldrick, 1997)'
_diffrn_ambient_temperature 293(2)
_diffrn_measured_fraction_theta_full 0.974
_diffrn_measured_fraction_theta_max 0.974
_diffrn_radiation_monochromator graphite
_diffrn_radiation_source 'fine-focus sealed tube'
_diffrn_radiation_type MoK\a
_diffrn_radiation_wavelength 0.71073
_diffrn_reflns_av_R_equivalents 0.1406
_diffrn_reflns_av_sigmaI/netI 0.2945
_diffrn_reflns_limit_h_max 16
_diffrn_reflns_limit_h_min -14
_diffrn_reflns_limit_k_max 18
_diffrn_reflns_limit_k_min -18
_diffrn_reflns_limit_l_max 20
_diffrn_reflns_limit_l_min -20
_diffrn_reflns_number 23793
_diffrn_reflns_theta_full 25.00
_diffrn_reflns_theta_max 25.00
_diffrn_reflns_theta_min 1.29
_exptl_absorpt_coefficient_mu 0.166
_exptl_crystal_density_diffrn 1.340
_exptl_crystal_density_method 'not measured'
_exptl_crystal_F_000 1456
_refine_diff_density_max 0.382
_refine_diff_density_min -0.348
_refine_diff_density_rms 0.065
_refine_ls_extinction_method none
_refine_ls_goodness_of_fit_ref 0.804
_refine_ls_hydrogen_treatment mixed
_refine_ls_matrix_type full
_refine_ls_number_parameters 910
_refine_ls_number_reflns 11857
_refine_ls_number_restraints 0
_refine_ls_restrained_S_all 0.804
_refine_ls_R_factor_all 0.2728
_refine_ls_R_factor_gt 0.0749
_refine_ls_shift/su_max 0.011
_refine_ls_shift/su_mean 0.001
_refine_ls_structure_factor_coef Fsqd
_refine_ls_weighting_details 'calc w=1/[\s^2^(Fo^2^)+(0.0518P)^2^+0.0000P] where P=(Fo^2^+2Fc^2^)/3'
_refine_ls_weighting_scheme calc
_refine_ls_wR_factor_gt 0.1296
_refine_ls_wR_factor_ref 0.1799
_reflns_number_gt 3433
_reflns_number_total 11857
_reflns_threshold_expression >2sigma(I)
_cod_data_source_file c8sc03824d3.cif
_cod_data_source_block p
_cod_original_sg_symbol_H-M P-1
_cod_database_code 1550401

loop_
_symmetry_equiv_pos_as_xyz
'x, y, z'
'-x, -y, -z'

loop_
_atom_site_label
_atom_site_type_symbol
_atom_site_fract_x
_atom_site_fract_y
_atom_site_fract_z
_atom_site_U_iso_or_equiv
_atom_site_adp_type
_atom_site_occupancy
_atom_site_symmetry_multiplicity
_atom_site_calc_flag
_atom_site_refinement_flags
C1 C 0.6057(4) 0.7700(4) 0.1292(4) 0.0387(17) Uani 1 1 d .
C2 C 0.5650(5) 0.6920(4) 0.1385(4) 0.054(2) Uani 1 1 d .
H2A H 0.5479 0.6841 0.0929 0.065 Uiso 1 1 calc R
C3 C 0.5503(5) 0.6265(5) 0.2159(5) 0.068(2) Uani 1 1 d .
H3A H 0.5263 0.5726 0.2225 0.082 Uiso 1 1 calc R
C4 C 0.5714(5) 0.6411(4) 0.2840(4) 0.063(2) Uani 1 1 d .
H4A H 0.5592 0.5988 0.3375 0.075 Uiso 1 1 calc R
C5 C 0.6113(4) 0.7211(4) 0.2696(4) 0.0370(16) Uani 1 1 d .
C6 C 0.6366(4) 0.7359(4) 0.3439(4) 0.0338(16) Uani 1 1 d .
C7 C 0.7224(4) 0.8364(4) 0.3801(4) 0.0362(16) Uani 1 1 d .
C8 C 0.7529(4) 0.7749(4) 0.4506(4) 0.0429(17) Uani 1 1 d .
H8A H 0.7530 0.7139 0.4604 0.052 Uiso 1 1 calc R
C9 C 0.7829(4) 0.8052(4) 0.5058(4) 0.0471(18) Uani 1 1 d .
H9 H 0.8025 0.7641 0.5533 0.056 Uiso 1 1 calc R
C10 C 0.7845(5) 0.8962(4) 0.4915(4) 0.0513(19) Uani 1 1 d .
H10A H 0.8044 0.9160 0.5294 0.062 Uiso 1 1 calc R
C11 C 0.7567(4) 0.9563(4) 0.4213(4) 0.0473(18) Uani 1 1 d .
H11 H 0.7574 1.0172 0.4120 0.057 Uiso 1 1 calc R
C12 C 0.7270(4) 0.9284(4) 0.3631(4) 0.0348(16) Uani 1 1 d .
C13 C 0.7316(4) 1.0627(4) 0.2508(4) 0.0381(17) Uani 1 1 d .
H13 H 0.7839 1.0765 0.2679 0.046 Uiso 1 1 calc R
C14 C 0.6976(4) 1.1264(4) 0.1797(4) 0.0299(15) Uani 1 1 d .
C15 C 0.7382(4) 1.2105(4) 0.1391(4) 0.0346(16) Uani 1 1 d .
H15 H 0.7869 1.2243 0.1602 0.041 Uiso 1 1 calc R
C16 C 0.7090(4) 1.2732(4) 0.0696(4) 0.0354(16) Uani 1 1 d .
C17 C 0.6340(4) 1.2516(4) 0.0408(4) 0.0420(17) Uani 1 1 d .
H17 H 0.6122 1.2930 -0.0055 0.050 Uiso 1 1 calc R
C18 C 0.5914(4) 1.1715(4) 0.0787(4) 0.0461(18) Uani 1 1 d .
H18 H 0.5409 1.1594 0.0583 0.055 Uiso 1 1 calc R
C19 C 0.6227(5) 1.1083(4) 0.1469(4) 0.0346(16) Uani 1 1 d .
C20 C 0.7545(4) 1.3625(4) 0.0256(4) 0.0408(17) Uani 1 1 d .
H20A H 0.8027 1.3591 -0.0253 0.049 Uiso 1 1 calc R
H20B H 0.7019 1.4075 0.0082 0.049 Uiso 1 1 calc R
C21 C 0.8059(5) 1.3934(4) 0.0770(4) 0.0332(16) Uani 1 1 d .
C22 C 0.7501(4) 1.4284(4) 0.1389(4) 0.0409(17) Uani 1 1 d .
H22 H 0.6807 1.4309 0.1492 0.049 Uiso 1 1 calc R
C23 C 0.7942(5) 1.4601(4) 0.1867(4) 0.0423(17) Uani 1 1 d .
H23 H 0.7551 1.4835 0.2280 0.051 Uiso 1 1 calc R
C24 C 0.8984(5) 1.4559(4) 0.1709(4) 0.0362(16) Uani 1 1 d .
C25 C 0.9572(5) 1.4196(4) 0.1102(4) 0.0320(16) Uani 1 1 d .
C26 C 0.9083(5) 1.3893(3) 0.0634(4) 0.0380(17) Uani 1 1 d .
H26 H 0.9467 1.3658 0.0220 0.046 Uiso 1 1 calc R
C27 C 1.0656(5) 1.4134(4) 0.0950(4) 0.0366(16) Uani 1 1 d .
H27 H 1.1031 1.3904 0.0529 0.044 Uiso 1 1 calc R
C28 C 1.2156(5) 1.4326(4) 0.1248(4) 0.0355(16) Uani 1 1 d .
C29 C 1.2814(5) 1.3917(4) 0.0705(4) 0.0492(19) Uani 1 1 d .
H29 H 1.2562 1.3654 0.0400 0.059 Uiso 1 1 calc R
C30 C 1.3843(5) 1.3898(5) 0.0612(4) 0.061(2) Uani 1 1 d .
H30 H 1.4275 1.3596 0.0270 0.073 Uiso 1 1 calc R
C31 C 1.4219(5) 1.4326(5) 0.1027(4) 0.059(2) Uani 1 1 d .
H31 H 1.4908 1.4344 0.0937 0.070 Uiso 1 1 calc R
C32 C 1.3591(5) 1.4724(4) 0.1572(4) 0.0470(18) Uani 1 1 d .
H32 H 1.3853 1.5001 0.1859 0.056 Uiso 1 1 calc R
C33 C 1.2560(5) 1.4714(4) 0.1698(4) 0.0327(16) Uani 1 1 d .
C34 C 1.2042(5) 1.5801(4) 0.2476(4) 0.0432(18) Uani 1 1 d .
C35 C 1.1266(5) 1.6009(4) 0.3184(4) 0.0404(17) Uani 1 1 d .
C36 C 1.1432(6) 1.6617(4) 0.3528(4) 0.057(2) Uani 1 1 d .
H36 H 1.2023 1.6908 0.3315 0.069 Uiso 1 1 calc R
C37 C 1.0734(6) 1.6799(4) 0.4183(5) 0.056(2) Uani 1 1 d .
H37 H 1.0848 1.7200 0.4428 0.067 Uiso 1 1 calc R
C38 C 0.9854(5) 1.6369(4) 0.4470(4) 0.0473(18) Uani 1 1 d .
H38 H 0.9358 1.6483 0.4907 0.057 Uiso 1 1 calc R
C39 C 0.9726(5) 1.5763(4) 0.4090(4) 0.0384(17) Uani 1 1 d .
C40 C 0.8754(5) 1.5306(4) 0.4425(4) 0.0355(16) Uani 1 1 d .
C41 C 0.7787(5) 1.4275(4) 0.4207(4) 0.0363(16) Uani 1 1 d .
C42 C 0.6826(5) 1.4570(4) 0.4547(4) 0.0430(18) Uani 1 1 d .
H42 H 0.6715 1.5127 0.4628 0.052 Uiso 1 1 calc R
C43 C 0.6041(5) 1.4045(4) 0.4762(4) 0.0470(18) Uani 1 1 d .
H43 H 0.5408 1.4233 0.5015 0.056 Uiso 1 1 calc R
C44 C 0.6185(5) 1.3237(4) 0.4606(4) 0.0534(19) Uani 1 1 d .
H44 H 0.5647 1.2892 0.4739 0.064 Uiso 1 1 calc R
C45 C 0.7128(5) 1.2944(4) 0.4254(4) 0.0455(18) Uani 1 1 d .
H45 H 0.7224 1.2399 0.4150 0.055 Uiso 1 1 calc R
C46 C 0.7944(5) 1.3459(4) 0.4051(4) 0.0367(16) Uani 1 1 d .
C47 C 0.9113(4) 1.2687(4) 0.3231(4) 0.0385(17) Uani 1 1 d .
H47 H 0.8580 1.2534 0.3083 0.046 Uiso 1 1 calc R
C48 C 1.0116(4) 1.2375(4) 0.2903(3) 0.0295(15) Uani 1 1 d .
C49 C 1.0287(4) 1.1828(4) 0.2393(4) 0.0396(17) Uani 1 1 d .
H49 H 0.9736 1.1652 0.2288 0.048 Uiso 1 1 calc R
C50 C 1.1219(5) 1.1538(4) 0.2042(4) 0.0403(17) Uani 1 1 d .
C51 C 1.2040(5) 1.1816(4) 0.2210(4) 0.0425(17) Uani 1 1 d .
H51 H 1.2684 1.1621 0.1986 0.051 Uiso 1 1 calc R
C52 C 1.1913(5) 1.2377(4) 0.2704(4) 0.0406(17) Uani 1 1 d .
H52 H 1.2464 1.2558 0.2804 0.049 Uiso 1 1 calc R
C53 C 1.0947(5) 1.2660(4) 0.3044(4) 0.0359(16) Uani 1 1 d .
C54 C 1.1440(4) 1.0966(4) 0.1465(4) 0.055(2) Uani 1 1 d .
H54A H 1.1988 1.0530 0.1611 0.065 Uiso 1 1 calc R
H54B H 1.1664 1.1346 0.0888 0.065 Uiso 1 1 calc R
C55 C 1.0563(4) 1.0469(4) 0.1500(4) 0.0391(17) Uani 1 1 d .
C56 C 1.0354(5) 0.9650(4) 0.2129(4) 0.0444(18) Uani 1 1 d .
H56 H 1.0731 0.9424 0.2540 0.053 Uiso 1 1 calc R
C57 C 0.9592(5) 0.9171(4) 0.2148(4) 0.0488(19) Uani 1 1 d .
H57 H 0.9455 0.8631 0.2577 0.059 Uiso 1 1 calc R
C58 C 0.9034(5) 0.9489(4) 0.1533(4) 0.0414(17) Uani 1 1 d .
C59 C 0.9227(4) 1.0321(4) 0.0890(4) 0.0293(15) Uani 1 1 d .
C60 C 1.0005(4) 1.0785(4) 0.0888(4) 0.0412(17) Uani 1 1 d .
H60 H 1.0150 1.1324 0.0461 0.049 Uiso 1 1 calc R
C61 C 0.8648(4) 1.0656(4) 0.0243(4) 0.0399(17) Uani 1 1 d .
H61 H 0.8795 1.1196 -0.0183 0.048 Uiso 1 1 calc R
C62 C 0.7356(4) 1.0530(4) -0.0373(4) 0.0360(16) Uani 1 1 d .
C63 C 0.7451(4) 1.1319(4) -0.1044(4) 0.0441(18) Uani 1 1 d .
H63 H 0.7923 1.1704 -0.1102 0.053 Uiso 1 1 calc R
C64 C 0.6861(5) 1.1546(4) -0.1630(4) 0.0522(19) Uani 1 1 d .
H64 H 0.6943 1.2076 -0.2080 0.063 Uiso 1 1 calc R
C65 C 0.6143(5) 1.0980(4) -0.1546(4) 0.0462(18) Uani 1 1 d .
H65 H 0.5743 1.1127 -0.1939 0.055 Uiso 1 1 calc R
C66 C 0.6033(4) 1.0195(4) -0.0870(4) 0.0393(17) Uani 1 1 d .
H66 H 0.5556 0.9813 -0.0808 0.047 Uiso 1 1 calc R
C67 C 0.6627(4) 0.9975(4) -0.0285(4) 0.0304(15) Uani 1 1 d .
C68 C 0.6248(4) 0.8384(4) 0.0449(4) 0.0359(16) Uani 1 1 d .
N1 N 0.6275(3) 0.7846(3) 0.1945(3) 0.0361(13) Uani 1 1 d .
N2 N 0.6460(3) 0.9191(3) 0.0440(3) 0.0355(13) Uani 1 1 d .
H2 H 0.6498 0.9235 0.0913 0.043 Uiso 1 1 calc R
N3 N 0.7944(4) 1.0231(3) 0.0241(3) 0.0359(13) Uani 1 1 d .
N4 N 0.8933(4) 1.3172(3) 0.3721(3) 0.0364(13) Uani 1 1 d .
N5 N 0.8612(4) 1.4793(3) 0.3989(3) 0.0407(14) Uani 1 1 d .
H5 H 0.9060 1.4781 0.3543 0.049 Uiso 1 1 calc R
N6 N 1.0404(4) 1.5572(3) 0.3456(3) 0.0369(13) Uani 1 1 d .
N7 N 1.1904(3) 1.5074(3) 0.2298(3) 0.0383(14) Uani 1 1 d .
H7A H 1.1369 1.4804 0.2576 0.046 Uiso 1 1 calc R
N8 N 1.1110(3) 1.4387(3) 0.1381(3) 0.0311(13) Uani 1 1 d .
N9 N 0.6929(3) 0.9869(3) 0.2919(3) 0.0371(14) Uani 1 1 d .
N10 N 0.6897(3) 0.8080(3) 0.3228(3) 0.0372(13) Uani 1 1 d .
H10 H 0.7048 0.8390 0.2701 0.045 Uiso 1 1 calc R
O1 O 0.6105(3) 0.6844(3) 0.4159(3) 0.0511(13) Uani 1 1 d .
O2 O 0.6213(3) 0.8223(3) -0.0190(3) 0.0479(12) Uani 1 1 d .
O3 O 0.8307(3) 0.8991(2) 0.1563(2) 0.0510(12) Uani 1 1 d .
H3 H 0.8029 0.9249 0.1170 0.076 Uiso 1 1 calc R
O4 O 1.0843(3) 1.3229(2) 0.3495(2) 0.0435(11) Uani 1 1 d .
H4 H 1.0247 1.3348 0.3666 0.065 Uiso 1 1 calc R
O5 O 0.8168(3) 1.5410(3) 0.5057(3) 0.0507(13) Uani 1 1 d .
O6 O 1.2742(3) 1.6276(3) 0.2099(3) 0.0660(15) Uani 1 1 d .
O7 O 0.9410(3) 1.4880(2) 0.2162(2) 0.0444(12) Uani 1 1 d .
H7 H 1.0020 1.4812 0.2021 0.067 Uiso 1 1 calc R
O8 O 0.5804(3) 1.0271(3) 0.1817(2) 0.0500(12) Uani 1 1 d .
H8 H 0.6052 0.9957 0.2214 0.075 Uiso 1 1 calc R
C69 C 0.1052(4) 0.3021(4) 0.8336(4) 0.065(2) Uani 1 1 d .
H69A H 0.1414 0.2569 0.8093 0.078 Uiso 1 1 calc R
H69B H 0.1175 0.3603 0.7914 0.078 Uiso 1 1 calc R
Cl1 Cl -0.02360(14) 0.28693(12) 0.86047(12) 0.0758(6) Uani 1 1 d .
Cl2 Cl 0.14911(14) 0.29497(14) 0.92201(13) 0.0819(7) Uani 1 1 d .
C70 C 0.3805(5) 0.4241(4) 0.3736(4) 0.059(2) Uani 1 1 d .
H70A H 0.3277 0.3862 0.4083 0.088 Uiso 1 1 calc R
H70B H 0.3533 0.4768 0.3361 0.088 Uiso 1 1 calc R
H70C H 0.4121 0.4411 0.4089 0.088 Uiso 1 1 calc R
C71 C 0.4570(6) 0.3742(5) 0.3224(4) 0.054(2) Uani 1 1 d .
C72 C 0.4988(6) 0.2336(5) 0.2997(5) 0.091(3) Uani 1 1 d .
H72A H 0.5651 0.2324 0.3092 0.110 Uiso 1 1 calc R
H72B H 0.5023 0.2553 0.2393 0.110 Uiso 1 1 calc R
C73 C 0.4617(6) 0.1438(5) 0.3371(6) 0.131(4) Uani 1 1 d .
H73A H 0.5059 0.1037 0.3112 0.197 Uiso 1 1 calc R
H73B H 0.3959 0.1460 0.3277 0.197 Uiso 1 1 calc R
H73C H 0.4591 0.1230 0.3967 0.197 Uiso 1 1 calc R
C74 C 0.9016(15) 0.0699(11) 0.5424(10) 0.297(13) Uani 1 1 d .
H74A H 0.8981 0.0295 0.5130 0.445 Uiso 1 1 calc R
H74B H 0.9545 0.0485 0.5726 0.445 Uiso 1 1 calc R
H74C H 0.9147 0.1282 0.5024 0.445 Uiso 1 1 calc R
C75 C 0.805(4) 0.0751(16) 0.6033(18) 0.68(5) Uani 1 1 d .
C76 C 0.6051(17) 0.1115(9) 0.6197(11) 0.265(12) Uani 1 1 d .
H76A H 0.5828 0.0749 0.6780 0.318 Uiso 1 1 calc R
H76B H 0.5968 0.1746 0.6142 0.318 Uiso 1 1 calc R
C77 C 0.5624(8) 0.0883(7) 0.5561(9) 0.225(9) Uani 1 1 d .
H77A H 0.4910 0.1000 0.5675 0.338 Uiso 1 1 calc R
H77B H 0.5786 0.0262 0.5616 0.338 Uiso 1 1 calc R
H77C H 0.5909 0.1242 0.4997 0.338 Uiso 1 1 calc R
O9 O 0.5310(4) 0.4027(3) 0.2728(3) 0.0688(16) Uani 1 1 d .
O10 O 0.7918(7) 0.1284(6) 0.6311(6) 0.205(4) Uani 1 1 d .
O11 O 0.4292(4) 0.2907(3) 0.3405(3) 0.0828(17) Uani 1 1 d .
O12 O 0.7236(12) 0.0772(6) 0.5706(8) 0.235(7) Uani 1 1 d .

loop_
_atom_site_aniso_label
_atom_site_aniso_U_11
_atom_site_aniso_U_22
_atom_site_aniso_U_33
_atom_site_aniso_U_23
_atom_site_aniso_U_13
_atom_site_aniso_U_12
C1 0.043(4) 0.037(4) 0.046(5) -0.018(4) -0.019(4) -0.008(3)
C2 0.075(5) 0.040(4) 0.064(5) -0.021(4) -0.031(4) -0.020(4)
C3 0.081(6) 0.055(5) 0.083(6) -0.023(5) -0.019(5) -0.042(4)
C4 0.098(6) 0.051(5) 0.043(5) -0.008(4) -0.013(4) -0.038(4)
C5 0.039(4) 0.032(4) 0.048(5) -0.016(4) -0.014(4) -0.010(3)
C6 0.040(4) 0.018(4) 0.045(5) -0.014(3) -0.005(4) -0.009(3)
C7 0.036(4) 0.042(4) 0.038(4) -0.017(4) -0.015(3) -0.005(3)
C8 0.060(5) 0.035(4) 0.037(4) -0.010(4) -0.016(4) -0.004(4)
C9 0.047(5) 0.055(5) 0.039(4) -0.015(4) -0.010(4) -0.003(4)
C10 0.062(5) 0.052(5) 0.052(5) -0.024(4) -0.018(4) -0.010(4)
C11 0.067(5) 0.038(4) 0.046(5) -0.019(4) -0.025(4) 0.003(4)
C12 0.037(4) 0.034(4) 0.034(4) -0.012(3) -0.008(3) -0.001(3)
C13 0.028(4) 0.058(5) 0.044(5) -0.036(4) -0.012(3) 0.003(4)
C14 0.020(4) 0.035(4) 0.040(4) -0.016(3) -0.007(3) -0.005(3)
C15 0.022(4) 0.041(4) 0.051(5) -0.027(4) -0.005(3) -0.007(3)
C16 0.035(4) 0.036(4) 0.037(4) -0.018(3) -0.005(3) -0.001(3)
C17 0.047(5) 0.039(4) 0.047(5) -0.017(4) -0.021(4) 0.001(4)
C18 0.043(5) 0.047(5) 0.062(5) -0.021(4) -0.026(4) -0.011(4)
C19 0.041(4) 0.028(4) 0.034(4) -0.013(3) -0.003(3) -0.003(3)
C20 0.030(4) 0.048(4) 0.052(5) -0.019(4) -0.017(3) -0.004(3)
C21 0.033(4) 0.027(4) 0.036(4) -0.009(3) -0.003(3) -0.006(3)
C22 0.026(4) 0.036(4) 0.061(5) -0.014(4) -0.010(4) -0.007(3)
C23 0.031(4) 0.048(4) 0.055(5) -0.027(4) -0.004(4) -0.006(3)
C24 0.040(5) 0.041(4) 0.037(4) -0.017(3) -0.013(4) -0.012(3)
C25 0.044(5) 0.029(4) 0.029(4) -0.013(3) -0.013(3) -0.002(3)
C26 0.051(5) 0.031(4) 0.033(4) -0.021(3) 0.004(4) -0.006(3)
C27 0.040(5) 0.038(4) 0.034(4) -0.015(3) -0.010(3) 0.002(3)
C28 0.029(4) 0.037(4) 0.039(4) -0.012(3) -0.002(3) -0.005(3)
C29 0.048(5) 0.065(5) 0.046(5) -0.030(4) -0.011(4) -0.007(4)
C30 0.038(5) 0.100(6) 0.062(5) -0.053(5) -0.011(4) 0.008(4)
C31 0.049(5) 0.079(6) 0.056(5) -0.029(4) -0.008(4) -0.017(4)
C32 0.050(5) 0.055(5) 0.043(5) -0.016(4) -0.017(4) -0.012(4)
C33 0.032(4) 0.032(4) 0.037(4) -0.010(3) -0.011(4) -0.008(3)
C34 0.056(5) 0.038(4) 0.045(5) -0.020(4) -0.014(4) -0.010(4)
C35 0.042(5) 0.037(4) 0.046(5) -0.018(4) -0.004(4) -0.013(4)
C36 0.082(6) 0.047(5) 0.055(5) -0.014(4) -0.026(5) -0.026(4)
C37 0.073(6) 0.049(5) 0.068(6) -0.044(4) -0.020(5) -0.002(4)
C38 0.048(5) 0.049(5) 0.046(5) -0.022(4) -0.002(4) -0.004(4)
C39 0.049(5) 0.029(4) 0.051(5) -0.026(4) -0.023(4) 0.006(3)
C40 0.028(4) 0.038(4) 0.045(5) -0.017(4) -0.011(4) -0.001(3)
C41 0.034(4) 0.039(4) 0.041(4) -0.017(3) -0.010(3) -0.004(4)
C42 0.042(5) 0.046(4) 0.052(5) -0.028(4) -0.012(4) -0.004(4)
C43 0.031(4) 0.055(5) 0.059(5) -0.031(4) -0.006(4) 0.006(4)
C44 0.048(5) 0.056(5) 0.066(5) -0.033(4) -0.013(4) -0.002(4)
C45 0.038(5) 0.046(4) 0.060(5) -0.032(4) 0.001(4) -0.008(4)
C46 0.037(4) 0.036(4) 0.045(4) -0.027(3) -0.004(3) -0.005(3)
C47 0.037(4) 0.043(4) 0.042(4) -0.018(4) -0.012(4) -0.005(3)
C48 0.021(4) 0.042(4) 0.035(4) -0.021(3) -0.009(3) -0.002(3)
C49 0.029(4) 0.056(4) 0.050(5) -0.036(4) -0.010(3) -0.006(3)
C50 0.031(4) 0.047(4) 0.048(5) -0.025(4) -0.005(4) -0.001(3)
C51 0.037(4) 0.048(4) 0.049(5) -0.024(4) -0.009(4) -0.002(3)
C52 0.033(4) 0.048(4) 0.049(5) -0.019(4) -0.016(4) -0.009(4)
C53 0.041(5) 0.034(4) 0.034(4) -0.010(3) -0.011(4) -0.005(3)
C54 0.033(4) 0.073(5) 0.074(5) -0.047(4) -0.012(4) 0.004(4)
C55 0.022(4) 0.055(5) 0.057(5) -0.042(4) -0.005(4) 0.000(4)
C56 0.041(5) 0.051(5) 0.053(5) -0.028(4) -0.020(4) 0.008(4)
C57 0.045(5) 0.052(5) 0.058(5) -0.021(4) -0.016(4) -0.010(4)
C58 0.040(5) 0.045(5) 0.049(5) -0.026(4) -0.013(4) 0.000(4)
C59 0.023(4) 0.035(4) 0.037(4) -0.021(3) -0.005(3) -0.005(3)
C60 0.025(4) 0.048(4) 0.062(5) -0.035(4) -0.005(4) -0.003(3)
C61 0.039(4) 0.031(4) 0.055(5) -0.019(3) -0.010(4) -0.002(3)
C62 0.036(4) 0.040(4) 0.045(5) -0.027(4) -0.010(4) -0.007(3)
C63 0.042(5) 0.037(4) 0.055(5) -0.013(4) -0.009(4) -0.017(3)
C64 0.059(5) 0.048(5) 0.045(5) -0.010(4) -0.011(4) -0.004(4)
C65 0.049(5) 0.049(5) 0.045(5) -0.017(4) -0.015(4) -0.003(4)
C66 0.031(4) 0.057(5) 0.036(4) -0.021(4) -0.010(3) -0.001(3)
C67 0.026(4) 0.036(4) 0.027(4) -0.012(3) -0.002(3) 0.001(3)
C68 0.026(4) 0.040(4) 0.049(5) -0.023(4) -0.011(4) 0.000(3)
N1 0.035(3) 0.040(3) 0.038(4) -0.018(3) -0.010(3) -0.001(3)
N2 0.033(3) 0.036(3) 0.045(4) -0.018(3) -0.011(3) -0.007(3)
N3 0.037(3) 0.037(3) 0.044(4) -0.023(3) -0.009(3) -0.008(3)
N4 0.035(4) 0.041(3) 0.039(3) -0.022(3) -0.008(3) 0.001(3)
N5 0.041(4) 0.044(3) 0.042(4) -0.023(3) -0.003(3) -0.007(3)
N6 0.042(4) 0.035(3) 0.039(3) -0.018(3) -0.012(3) -0.002(3)
N7 0.032(3) 0.050(4) 0.044(4) -0.030(3) 0.001(3) -0.016(3)
N8 0.029(3) 0.037(3) 0.035(3) -0.017(3) -0.011(3) -0.007(3)
N9 0.039(3) 0.028(3) 0.046(4) -0.019(3) -0.002(3) -0.006(3)
N10 0.054(4) 0.027(3) 0.035(3) -0.006(3) -0.017(3) -0.011(3)
O1 0.058(3) 0.049(3) 0.040(3) -0.002(2) -0.007(2) -0.022(2)
O2 0.051(3) 0.053(3) 0.054(3) -0.029(3) -0.017(3) -0.007(2)
O3 0.060(3) 0.044(3) 0.061(3) -0.021(2) -0.026(3) -0.011(2)
O4 0.041(3) 0.045(3) 0.059(3) -0.034(2) -0.013(2) 0.000(2)
O5 0.049(3) 0.059(3) 0.051(3) -0.034(3) 0.001(3) -0.005(2)
O6 0.067(4) 0.057(3) 0.076(4) -0.032(3) 0.012(3) -0.034(3)
O7 0.033(3) 0.054(3) 0.055(3) -0.028(2) -0.012(2) -0.001(2)
O8 0.054(3) 0.045(3) 0.060(3) -0.018(2) -0.022(2) -0.012(2)
C69 0.053(5) 0.070(5) 0.075(6) -0.033(4) -0.005(4) -0.006(4)
Cl1 0.0673(14) 0.0719(14) 0.0854(16) -0.0139(12) -0.0245(12) -0.0097(11)
Cl2 0.0599(14) 0.1002(17) 0.1084(18) -0.0640(14) -0.0211(13) 0.0046(12)
C70 0.063(5) 0.055(5) 0.050(5) -0.013(4) -0.005(4) -0.002(4)
C71 0.061(6) 0.057(6) 0.041(5) -0.013(4) -0.010(4) -0.005(5)
C72 0.094(7) 0.064(6) 0.106(7) -0.052(6) 0.029(5) -0.004(5)
C73 0.114(8) 0.051(6) 0.181(10) -0.044(6) 0.059(7) -0.007(6)
C74 0.49(3) 0.22(2) 0.25(2) -0.024(15) -0.16(2) -0.22(2)
C75 1.65(12) 0.22(2) 0.50(4) -0.29(3) -0.86(7) 0.43(4)
C76 0.51(4) 0.062(10) 0.23(2) 0.047(11) -0.22(2) -0.022(14)
C77 0.147(12) 0.068(8) 0.35(2) -0.050(11) 0.128(13) -0.020(8)
O9 0.060(4) 0.077(4) 0.064(4) -0.026(3) 0.011(3) -0.018(3)
O10 0.239(10) 0.161(9) 0.183(9) -0.009(7) -0.039(7) -0.040(7)
O11 0.091(4) 0.050(3) 0.090(4) -0.031(3) 0.030(3) -0.021(3)
O12 0.45(2) 0.100(7) 0.226(12) -0.070(7) -0.202(13) 0.019(9)

loop_
_atom_type_symbol
_atom_type_description
_atom_type_scat_dispersion_real
_atom_type_scat_dispersion_imag
_atom_type_scat_source
C C 0.0033 0.0016 'International Tables Vol C Tables 4.2.6.8 and 6.1.1.4'
H H 0.0000 0.0000 'International Tables Vol C Tables 4.2.6.8 and 6.1.1.4'
N N 0.0061 0.0033 'International Tables Vol C Tables 4.2.6.8 and 6.1.1.4'
O O 0.0106 0.0060 'International Tables Vol C Tables 4.2.6.8 and 6.1.1.4'
Cl Cl 0.1484 0.1585 'International Tables Vol C Tables 4.2.6.8 and 6.1.1.4'

loop_
_geom_angle_atom_site_label_1
_geom_angle_atom_site_label_2
_geom_angle_atom_site_label_3
_geom_angle
N1 C1 C2 121.8(6)
N1 C1 C68 119.5(6)
C2 C1 C68 118.7(6)
C3 C2 C1 119.1(6)
C2 C3 C4 119.7(6)
C3 C4 C5 117.6(6)
N1 C5 C4 123.3(6)
N1 C5 C6 119.2(5)
C4 C5 C6 117.5(6)
O1 C6 N10 125.2(6)
O1 C6 C5 120.6(5)
N10 C6 C5 114.1(5)
C8 C7 C12 120.3(6)
C8 C7 N10 121.1(6)
C12 C7 N10 118.5(5)
C9 C8 C7 119.5(6)
C8 C9 C10 121.0(6)
C11 C10 C9 119.4(6)
C10 C11 C12 121.5(6)
C11 C12 C7 118.3(6)
C11 C12 N9 124.1(5)
C7 C12 N9 117.4(6)
N9 C13 C14 122.8(6)
C19 C14 C15 116.9(5)
C19 C14 C13 122.0(5)
C15 C14 C13 121.1(6)
C16 C15 C14 123.1(6)
C15 C16 C17 117.2(6)
C15 C16 C20 122.7(6)
C17 C16 C20 120.2(6)
C18 C17 C16 121.9(6)
C17 C18 C19 120.5(6)
O8 C19 C18 118.9(6)
O8 C19 C14 120.7(5)
C18 C19 C14 120.4(6)
C21 C20 C16 115.8(5)
C26 C21 C22 117.9(6)
C26 C21 C20 121.8(6)
C22 C21 C20 120.2(6)
C21 C22 C23 122.4(6)
C24 C23 C22 118.3(6)
O7 C24 C25 120.7(6)
O7 C24 C23 118.2(6)
C25 C24 C23 121.0(6)
C24 C25 C26 118.0(6)
C24 C25 C27 121.0(6)
C26 C25 C27 121.0(6)
C21 C26 C25 122.3(6)
N8 C27 C25 121.7(6)
C29 C28 C33 118.1(6)
C29 C28 N8 125.1(6)
C33 C28 N8 116.7(6)
C30 C29 C28 120.8(6)
C31 C30 C29 119.8(6)
C32 C31 C30 120.6(7)
C31 C32 C33 120.1(6)
C32 C33 C28 120.5(6)
C32 C33 N7 120.6(6)
C28 C33 N7 118.9(6)
O6 C34 N7 124.0(6)
O6 C34 C35 120.5(6)
N7 C34 C35 115.5(6)
N6 C35 C36 122.7(6)
N6 C35 C34 117.1(6)
C36 C35 C34 120.2(6)
C37 C36 C35 120.4(7)
C36 C37 C38 118.2(6)
C37 C38 C39 118.7(6)
N6 C39 C38 123.8(6)
N6 C39 C40 119.2(6)
C38 C39 C40 117.0(6)
O5 C40 N5 124.9(6)
O5 C40 C39 119.8(6)
N5 C40 C39 115.4(6)
C42 C41 C46 119.7(6)
C42 C41 N5 121.9(6)
C46 C41 N5 118.3(6)
C43 C42 C41 120.4(6)
C42 C43 C44 120.4(6)
C45 C44 C43 119.9(6)
C44 C45 C46 120.5(6)
C41 C46 C45 119.0(6)
C41 C46 N4 118.2(6)
C45 C46 N4 122.7(5)
N4 C47 C48 122.1(6)
C49 C48 C53 118.3(6)
C49 C48 C47 120.8(6)
C53 C48 C47 120.8(6)
C50 C49 C48 123.4(6)
C49 C50 C51 117.1(6)
C49 C50 C54 125.1(6)
C51 C50 C54 117.7(6)
C52 C51 C50 121.9(6)
C53 C52 C51 118.8(6)
O4 C53 C52 117.7(6)
O4 C53 C48 121.8(6)
C52 C53 C48 120.5(6)
C50 C54 C55 115.4(5)
C60 C55 C56 118.6(6)
C60 C55 C54 121.3(6)
C56 C55 C54 120.0(6)
C57 C56 C55 120.9(6)
C56 C57 C58 120.3(6)
O3 C58 C57 118.6(6)
O3 C58 C59 121.5(6)
C57 C58 C59 119.9(6)
C60 C59 C58 118.2(6)
C60 C59 C61 121.7(6)
C58 C59 C61 120.1(5)
C55 C60 C59 122.1(6)
N3 C61 C59 121.8(6)
C63 C62 C67 118.3(6)
C63 C62 N3 125.4(6)
C67 C62 N3 116.3(6)
C64 C63 C62 121.5(6)
C63 C64 C65 119.9(6)
C66 C65 C64 119.0(6)
C67 C66 C65 120.7(6)
C66 C67 C62 120.7(6)
C66 C67 N2 119.9(6)
C62 C67 N2 119.3(5)
O2 C68 N2 123.4(6)
O2 C68 C1 121.5(6)
N2 C68 C1 115.1(6)
C5 N1 C1 118.4(5)
C68 N2 C67 126.1(5)
C61 N3 C62 123.9(5)
C47 N4 C46 121.5(5)
C40 N5 C41 125.1(5)
C39 N6 C35 116.2(5)
C34 N7 C33 125.9(5)
C27 N8 C28 122.5(5)
C13 N9 C12 120.3(5)
C6 N10 C7 125.3(5)
Cl2 C69 Cl1 111.3(4)
O9 C71 O11 123.8(7)
O9 C71 C70 126.2(7)
O11 C71 C70 110.0(6)
O11 C72 C73 106.9(6)
O10 C75 O12 108(3)
O10 C75 C74 118(4)
O12 C75 C74 112.6(17)
C77 C76 O12 87.9(13)
C71 O11 C72 115.9(6)
C75 O12 C76 120(2)

loop_
_geom_bond_atom_site_label_1
_geom_bond_atom_site_label_2
_geom_bond_distance
C1 N1 1.339(6)
C1 C2 1.387(7)
C1 C68 1.475(8)
C2 C3 1.372(8)
C3 C4 1.378(8)
C4 C5 1.388(7)
C5 N1 1.332(7)
C5 C6 1.513(7)
C6 O1 1.228(6)
C6 N10 1.354(6)
C7 C8 1.392(7)
C7 C12 1.402(7)
C7 N10 1.412(6)
C8 C9 1.375(7)
C9 C10 1.391(7)
C10 C11 1.366(8)
C11 C12 1.397(7)
C12 N9 1.407(7)
C13 N9 1.291(6)
C13 C14 1.433(7)
C14 C19 1.408(7)
C14 C15 1.411(7)
C15 C16 1.379(7)
C16 C17 1.393(7)
C16 C20 1.514(7)
C17 C18 1.368(7)
C18 C19 1.379(7)
C19 O8 1.379(6)
C20 C21 1.506(7)
C21 C26 1.373(7)
C21 C22 1.382(7)
C22 C23 1.395(7)
C23 C24 1.395(7)
C24 O7 1.352(6)
C24 C25 1.390(7)
C25 C26 1.412(7)
C25 C27 1.452(7)
C27 N8 1.278(6)
C28 C29 1.392(7)
C28 C33 1.400(7)
C28 N8 1.403(6)
C29 C30 1.390(8)
C30 C31 1.374(8)
C31 C32 1.367(8)
C32 C33 1.390(7)
C33 N7 1.413(6)
C34 O6 1.226(6)
C34 N7 1.349(7)
C34 C35 1.503(8)
C35 N6 1.370(6)
C35 C36 1.372(7)
C36 C37 1.371(8)
C37 C38 1.383(8)
C38 C39 1.395(7)
C39 N6 1.337(7)
C39 C40 1.514(8)
C40 O5 1.228(6)
C40 N5 1.351(7)
C41 C42 1.392(7)
C41 C46 1.394(7)
C41 N5 1.409(6)
C42 C43 1.372(7)
C43 C44 1.380(7)
C44 C45 1.378(7)
C45 C46 1.400(7)
C46 N4 1.415(7)
C47 N4 1.288(6)
C47 C48 1.442(7)
C48 C49 1.397(7)
C48 C53 1.404(7)
C49 C50 1.364(7)
C50 C51 1.409(7)
C50 C54 1.517(7)
C51 C52 1.401(7)
C52 C53 1.390(7)
C53 O4 1.357(6)
C54 C55 1.527(7)
C55 C60 1.379(7)
C55 C56 1.396(8)
C56 C57 1.383(7)
C57 C58 1.384(7)
C58 O3 1.356(6)
C58 C59 1.417(8)
C59 C60 1.396(7)
C59 C61 1.447(7)
C61 N3 1.273(6)
C62 C63 1.384(7)
C62 C67 1.390(7)
C62 N3 1.410(7)
C63 C64 1.380(8)
C64 C65 1.392(7)
C65 C66 1.384(7)
C66 C67 1.382(7)
C67 N2 1.430(6)
C68 O2 1.230(6)
C68 N2 1.357(6)
C69 Cl2 1.745(6)
C69 Cl1 1.758(6)
C70 C71 1.513(8)
C71 O9 1.190(7)
C71 O11 1.353(7)
C72 O11 1.442(7)
C72 C73 1.467(8)
C74 C75 1.49(6)
C75 O10 1.085(18)
C75 O12 1.37(4)
C76 C77 1.539(18)
C76 O12 1.75(2)
